data_7104461
loop_
_publ_author_name
'Iida, Azusa'
'Yamaguchi, Shigehiro'

_publ_section_title
;
 Intense solid-state blue emission with a small Stokes' shift:
 pi-stacking protection of the diphenylanthracene skeleton.
;
_journal_issue 21
_journal_name_full 'Chemical communications (Cambridge, England)'
_journal_page_first 3002
_journal_page_last 3004
_journal_paper_doi 10.1039/b901794a
_journal_volume 34
_journal_year 2009
_chemical_formula_sum 'C42 H38 Si2'
_chemical_formula_weight 598.90
_chemical_melting_point 476
_chemical_name_common 9,10-bis(2-dimethylphenylsilylphenyl)anthracene
_chemical_name_systematic
;
9,10-bis(2-dimethylphenylsilylphenyl)anthracene
;
_space_group_IT_number 14
_symmetry_cell_setting monoclinic
_symmetry_space_group_name_Hall '-P 2ybc'
_symmetry_space_group_name_H-M 'P 1 21/c 1'
_atom_sites_solution_hydrogens geom
_atom_sites_solution_primary direct
_atom_sites_solution_secondary difmap
_audit_creation_method SHELXL-97
_cell_angle_alpha 90.00
_cell_angle_beta 101.6544(7)
_cell_angle_gamma 90.00
_cell_formula_units_Z 2
_cell_length_a 11.1085(18)
_cell_length_b 9.2128(14)
_cell_length_c 16.355(3)
_cell_measurement_reflns_used 5248
_cell_measurement_temperature 100(2)
_cell_measurement_theta_max 31.5050
_cell_measurement_theta_min 2.2112
_cell_volume 1639.3(5)
_computing_cell_refinement 'CrystalClear (Rigaku Corp., 2000)'
_computing_data_collection 'CrystalClear (Rigaku Corp., 2000)'
_computing_data_reduction 'CrystalClear (Rigaku Corp., 2000)'
_computing_molecular_graphics 'ORTEP 3 for windows'
_computing_structure_refinement 'SHELXL-97 (Sheldrick, 1997)'
_computing_structure_solution 'SHELXS-97 (Sheldrick, 1990)'
_diffrn_ambient_temperature 100(2)
_diffrn_measured_fraction_theta_full 0.997
_diffrn_measured_fraction_theta_max 0.997
_diffrn_measurement_device_type
;
Saturn70 CCD (4x4 bin mode) with MicroMax-007
;
_diffrn_radiation_monochromator graphite
_diffrn_radiation_source 'fine-focus sealed tube'
_diffrn_radiation_type MoK\a
_diffrn_radiation_wavelength 0.71070
_diffrn_reflns_av_R_equivalents 0.0270
_diffrn_reflns_av_sigmaI/netI 0.0237
_diffrn_reflns_limit_h_max 13
_diffrn_reflns_limit_h_min -13
_diffrn_reflns_limit_k_max 8
_diffrn_reflns_limit_k_min -10
_diffrn_reflns_limit_l_max 17
_diffrn_reflns_limit_l_min -19
_diffrn_reflns_number 10480
_diffrn_reflns_theta_full 25.00
_diffrn_reflns_theta_max 24.99
_diffrn_reflns_theta_min 2.54
_exptl_absorpt_coefficient_mu 0.137
_exptl_absorpt_correction_T_max 0.9730
_exptl_absorpt_correction_T_min 0.9730
_exptl_absorpt_correction_type multi-scan
_exptl_absorpt_process_details 'Jacobson, R. (1998) Private communication'
_exptl_crystal_colour Colorless
_exptl_crystal_density_diffrn 1.213
_exptl_crystal_density_method 'not measured'
_exptl_crystal_description Block
_exptl_crystal_F_000 636
_exptl_crystal_size_max 0.20
_exptl_crystal_size_mid 0.20
_exptl_crystal_size_min 0.20
_refine_diff_density_max 0.292
_refine_diff_density_min -0.343
_refine_diff_density_rms 0.042
_refine_ls_extinction_coef none
_refine_ls_extinction_method none
_refine_ls_goodness_of_fit_ref 1.183
_refine_ls_hydrogen_treatment constr
_refine_ls_matrix_type full
_refine_ls_number_parameters 275
_refine_ls_number_reflns 2874
_refine_ls_number_restraints 0
_refine_ls_restrained_S_all 1.183
_refine_ls_R_factor_all 0.0387
_refine_ls_R_factor_gt 0.0360
_refine_ls_shift/su_max 0.001
_refine_ls_shift/su_mean 0.000
_refine_ls_structure_factor_coef Fsqd
_refine_ls_weighting_details 'calc w=1/[\s^2^(Fo^2^)+(0.1000P)^2^+0.0000P] where P=(Fo^2^+2Fc^2^)/3'
_refine_ls_weighting_scheme calc
_refine_ls_wR_factor_gt 0.1332
_refine_ls_wR_factor_ref 0.1364
_reflns_number_gt 2691
_reflns_number_total 2874
_reflns_threshold_expression >2sigma(I)
_cod_data_source_file b901794a.txt
_cod_data_source_block 173-2
_cod_original_sg_symbol_H-M P21/c
_cod_database_code 7104461

loop_
_symmetry_equiv_pos_as_xyz
'x, y, z'
'-x, y+1/2, -z+1/2'
'-x, -y, -z'
'x, -y-1/2, z-1/2'

loop_
_atom_site_label
_atom_site_type_symbol
_atom_site_fract_x
_atom_site_fract_y
_atom_site_fract_z
_atom_site_U_iso_or_equiv
_atom_site_adp_type
_atom_site_occupancy
_atom_site_symmetry_multiplicity
_atom_site_calc_flag
_atom_site_refinement_flags
_atom_site_disorder_assembly
_atom_site_disorder_group
C1 C 0.43129(13) -0.07897(15) 0.54927(9) 0.0139(3) Uani 1 1 d . . .
C2 C 0.36246(13) -0.15340(16) 0.60172(9) 0.0169(3) Uani 1 1 d . . .
H1 H 0.3149(17) -0.2319(18) 0.5778(11) 0.022(4) Uiso 1 1 d . . .
C3 C 0.36727(14) -0.11131(16) 0.68205(10) 0.0198(4) Uani 1 1 d . . .
H2 H 0.3179(18) -0.1590(19) 0.7143(11) 0.028(5) Uiso 1 1 d . . .
C4 C 0.44326(15) 0.00538(19) 0.71670(10) 0.0213(4) Uani 1 1 d . . .
H3 H 0.4454(19) 0.035(2) 0.7722(13) 0.033(5) Uiso 1 1 d . . .
C5 C 0.51139(14) 0.07923(17) 0.66939(9) 0.0175(3) Uani 1 1 d . . .
H4 H 0.5633(18) 0.1568(19) 0.6944(11) 0.025(4) Uiso 1 1 d . . .
C6 C 0.50719(13) 0.04136(14) 0.58414(9) 0.0139(3) Uani 1 1 d . . .
C7 C 0.57510(12) 0.11845(15) 0.53468(9) 0.0140(3) Uani 1 1 d . . .
C8 C 0.65555(13) 0.24212(15) 0.57096(9) 0.0144(3) Uani 1 1 d . . .
C9 C 0.60415(14) 0.38048(15) 0.56738(9) 0.0171(4) Uani 1 1 d . . .
H5 H 0.5187(18) 0.3913(17) 0.5447(11) 0.022(4) Uiso 1 1 d . . .
C10 C 0.67415(15) 0.50032(18) 0.59788(9) 0.0188(4) Uani 1 1 d . . .
H6 H 0.6339(16) 0.5940(18) 0.5936(10) 0.015(4) Uiso 1 1 d . . .
C11 C 0.79773(15) 0.48250(17) 0.63265(9) 0.0197(4) Uani 1 1 d . . .
H7 H 0.8460(17) 0.5622(19) 0.6514(11) 0.018(4) Uiso 1 1 d . . .
C12 C 0.84981(13) 0.34497(17) 0.63679(9) 0.0182(4) Uani 1 1 d . . .
H8 H 0.9369(17) 0.3296(18) 0.6591(10) 0.020(4) Uiso 1 1 d . . .
C13 C 0.78090(13) 0.22083(15) 0.60749(9) 0.0149(3) Uani 1 1 d . . .
Si1 Si 0.85639(4) 0.03798(4) 0.63307(2) 0.0150(2) Uani 1 1 d . . .
C14 C 1.02390(15) 0.0554(2) 0.63243(12) 0.0248(4) Uani 1 1 d . . .
H9 H 1.063(2) -0.031(3) 0.6428(15) 0.049(7) Uiso 1 1 d . . .
H10 H 1.0684(19) 0.117(2) 0.6785(12) 0.033(5) Uiso 1 1 d . . .
H11 H 1.0333(19) 0.092(2) 0.5767(13) 0.039(5) Uiso 1 1 d . . .
C15 C 0.79444(15) -0.11409(16) 0.56158(10) 0.0203(4) Uani 1 1 d . . .
H12 H 0.793(2) -0.092(2) 0.5044(15) 0.046(6) Uiso 1 1 d . . .
H13 H 0.711(2) -0.1391(19) 0.5647(12) 0.031(5) Uiso 1 1 d . . .
H14 H 0.8465(18) -0.203(2) 0.5757(12) 0.033(5) Uiso 1 1 d . . .
C16 C 0.83679(14) -0.00328(17) 0.74219(10) 0.0175(3) Uani 1 1 d . . .
C17 C 0.88750(15) 0.09118(18) 0.80781(10) 0.0221(4) Uani 1 1 d . . .
H15 H 0.9342(16) 0.1783(18) 0.7955(11) 0.018(4) Uiso 1 1 d . . .
C18 C 0.87484(17) 0.06559(19) 0.88886(11) 0.0298(4) Uani 1 1 d . . .
H16 H 0.9194(19) 0.137(2) 0.9349(14) 0.042(6) Uiso 1 1 d . . .
C19 C 0.80928(18) -0.0545(2) 0.90727(11) 0.0317(5) Uani 1 1 d . . .
H17 H 0.8008(19) -0.072(2) 0.9633(12) 0.032(5) Uiso 1 1 d . . .
C20 C 0.75731(16) -0.1480(2) 0.84387(11) 0.0311(4) Uani 1 1 d . . .
H18 H 0.7103(18) -0.232(2) 0.8556(12) 0.036(5) Uiso 1 1 d . . .
C21 C 0.77104(15) -0.12308(18) 0.76238(10) 0.0234(4) Uani 1 1 d . . .
H19 H 0.7310(16) -0.1897(19) 0.7191(11) 0.022(4) Uiso 1 1 d . . .

loop_
_atom_site_aniso_label
_atom_site_aniso_U_11
_atom_site_aniso_U_22
_atom_site_aniso_U_33
_atom_site_aniso_U_23
_atom_site_aniso_U_13
_atom_site_aniso_U_12
C1 0.0117(7) 0.0139(8) 0.0151(7) 0.0018(6) 0.0007(5) 0.0001(5)
C2 0.0144(7) 0.0162(8) 0.0189(8) 0.0040(6) 0.0008(6) -0.0030(6)
C3 0.0183(8) 0.0234(9) 0.0188(8) 0.0056(6) 0.0061(6) -0.0015(6)
C4 0.0224(9) 0.0297(9) 0.0124(8) -0.0005(7) 0.0051(6) -0.0020(7)
C5 0.0183(8) 0.0183(8) 0.0155(8) -0.0003(6) 0.0020(6) -0.0023(6)
C6 0.0126(7) 0.0140(8) 0.0145(8) 0.0015(6) 0.0012(6) 0.0005(5)
C7 0.0124(7) 0.0126(8) 0.0157(7) 0.0016(6) -0.0004(6) 0.0009(5)
C8 0.0161(7) 0.0150(7) 0.0118(7) 0.0015(6) 0.0022(6) -0.0033(6)
C9 0.0171(8) 0.0172(8) 0.0162(8) 0.0033(6) 0.0015(6) -0.0011(6)
C10 0.0267(9) 0.0139(8) 0.0164(8) 0.0018(6) 0.0058(6) -0.0007(6)
C11 0.0269(9) 0.0150(8) 0.0155(8) -0.0004(6) 0.0000(7) -0.0081(6)
C12 0.0183(8) 0.0182(8) 0.0165(8) 0.0018(6) -0.0005(6) -0.0049(6)
C13 0.0160(7) 0.0152(8) 0.0135(7) 0.0024(6) 0.0030(6) -0.0034(6)
Si1 0.0134(3) 0.0146(3) 0.0167(3) 0.00122(15) 0.00209(19) -0.00068(14)
C14 0.0154(8) 0.0294(10) 0.0301(10) 0.0015(8) 0.0060(7) -0.0003(7)
C15 0.0232(9) 0.0148(8) 0.0221(9) 0.0008(6) 0.0031(7) 0.0014(6)
C16 0.0153(8) 0.0184(8) 0.0186(8) 0.0031(6) 0.0028(6) 0.0059(6)
C17 0.0225(8) 0.0212(9) 0.0215(8) 0.0007(7) 0.0022(7) 0.0073(6)
C18 0.0344(10) 0.0314(10) 0.0228(9) -0.0027(8) 0.0037(7) 0.0159(8)
C19 0.0350(10) 0.0407(11) 0.0219(9) 0.0106(8) 0.0119(8) 0.0185(8)
C20 0.0305(10) 0.0349(10) 0.0308(10) 0.0133(8) 0.0130(8) 0.0064(8)
C21 0.0223(8) 0.0238(9) 0.0240(9) 0.0058(7) 0.0044(7) 0.0014(6)

loop_
_atom_type_symbol
_atom_type_description
_atom_type_scat_dispersion_real
_atom_type_scat_dispersion_imag
_atom_type_scat_source
C C 0.0033 0.0016 'International Tables Vol C Tables 4.2.6.8 and 6.1.1.4'
H H 0.0000 0.0000 'International Tables Vol C Tables 4.2.6.8 and 6.1.1.4'
Si Si 0.0817 0.0704 'International Tables Vol C Tables 4.2.6.8 and 6.1.1.4'

loop_
_geom_angle_atom_site_label_1
_geom_angle_atom_site_label_2
_geom_angle_atom_site_label_3
_geom_angle
_geom_angle_site_symmetry_1
_geom_angle_site_symmetry_3
_geom_angle_publ_flag
C7 C1 C2 122.13(14) 3_656 . ?
C7 C1 C6 119.70(13) 3_656 . ?
C2 C1 C6 118.16(13) . . ?
C3 C2 C1 121.32(14) . . ?
C3 C2 H1 122.3(11) . . ?
C1 C2 H1 116.4(11) . . ?
C2 C3 C4 120.53(14) . . ?
C2 C3 H2 119.5(11) . . ?
C4 C3 H2 119.9(11) . . ?
C5 C4 C3 120.36(14) . . ?
C5 C4 H3 119.3(12) . . ?
C3 C4 H3 120.3(12) . . ?
C4 C5 C6 121.19(15) . . ?
C4 C5 H4 118.9(11) . . ?
C6 C5 H4 119.9(11) . . ?
C7 C6 C5 121.52(13) . . ?
C7 C6 C1 120.07(13) . . ?
C5 C6 C1 118.41(13) . . ?
C6 C7 C1 120.23(13) . 3_656 ?
C6 C7 C8 120.28(13) . . ?
C1 C7 C8 119.48(12) 3_656 . ?
C9 C8 C13 120.33(13) . . ?
C9 C8 C7 118.27(12) . . ?
C13 C8 C7 121.39(12) . . ?
C10 C9 C8 121.27(14) . . ?
C10 C9 H5 120.0(10) . . ?
C8 C9 H5 118.7(10) . . ?
C9 C10 C11 119.43(15) . . ?
C9 C10 H6 117.9(10) . . ?
C11 C10 H6 122.7(10) . . ?
C10 C11 C12 119.77(14) . . ?
C10 C11 H7 120.2(11) . . ?
C12 C11 H7 120.0(11) . . ?
C11 C12 C13 122.21(13) . . ?
C11 C12 H8 121.6(10) . . ?
C13 C12 H8 116.2(10) . . ?
C12 C13 C8 116.96(13) . . ?
C12 C13 Si1 117.58(11) . . ?
C8 C13 Si1 124.90(10) . . ?
C15 Si1 C14 107.60(8) . . ?
C15 Si1 C16 110.15(7) . . ?
C14 Si1 C16 109.20(8) . . ?
C15 Si1 C13 116.08(7) . . ?
C14 Si1 C13 108.66(7) . . ?
C16 Si1 C13 105.01(7) . . ?
Si1 C14 H9 111.4(15) . . ?
Si1 C14 H10 112.8(12) . . ?
H9 C14 H10 102.5(18) . . ?
Si1 C14 H11 108.8(12) . . ?
H9 C14 H11 109.3(18) . . ?
H10 C14 H11 111.9(16) . . ?
Si1 C15 H12 112.4(12) . . ?
Si1 C15 H13 112.5(11) . . ?
H12 C15 H13 106.2(17) . . ?
Si1 C15 H14 110.2(11) . . ?
H12 C15 H14 107.3(18) . . ?
H13 C15 H14 107.9(15) . . ?
C21 C16 C17 117.08(15) . . ?
C21 C16 Si1 123.34(13) . . ?
C17 C16 Si1 119.57(12) . . ?
C18 C17 C16 121.56(16) . . ?
C18 C17 H15 119.2(10) . . ?
C16 C17 H15 119.2(10) . . ?
C17 C18 C19 120.19(17) . . ?
C17 C18 H16 117.1(12) . . ?
C19 C18 H16 122.6(12) . . ?
C20 C19 C18 119.42(17) . . ?
C20 C19 H17 120.8(12) . . ?
C18 C19 H17 119.8(12) . . ?
C19 C20 C21 120.43(17) . . ?
C19 C20 H18 120.5(12) . . ?
C21 C20 H18 119.1(12) . . ?
C20 C21 C16 121.31(16) . . ?
C20 C21 H19 118.1(11) . . ?
C16 C21 H19 120.6(10) . . ?

loop_
_geom_bond_atom_site_label_1
_geom_bond_atom_site_label_2
_geom_bond_distance
_geom_bond_site_symmetry_2
_geom_bond_publ_flag
C1 C7 1.408(2) 3_656 ?
C1 C2 1.434(2) . ?
C1 C6 1.439(2) . ?
C2 C3 1.360(2) . ?
C2 H1 0.934(18) . ?
C3 C4 1.413(2) . ?
C3 H2 0.94(2) . ?
C4 C5 1.368(2) . ?
C4 H3 0.94(2) . ?
C5 C6 1.429(2) . ?
C5 H4 0.957(19) . ?
C6 C7 1.405(2) . ?
C7 C1 1.408(2) 3_656 ?
C7 C8 1.4948(19) . ?
C8 C9 1.393(2) . ?
C8 C13 1.414(2) . ?
C9 C10 1.384(2) . ?
C9 H5 0.951(19) . ?
C10 C11 1.385(2) . ?
C10 H6 0.968(16) . ?
C11 C12 1.389(2) . ?
C11 H7 0.924(18) . ?
C12 C13 1.405(2) . ?
C12 H8 0.973(18) . ?
C13 Si1 1.8905(15) . ?
Si1 C15 1.8651(16) . ?
Si1 C14 1.8698(17) . ?
Si1 C16 1.8798(16) . ?
C14 H9 0.91(2) . ?
C14 H10 0.99(2) . ?
C14 H11 1.00(2) . ?
C15 H12 0.96(2) . ?
C15 H13 0.96(2) . ?
C15 H14 1.00(2) . ?
C16 C21 1.399(2) . ?
C16 C17 1.408(2) . ?
C17 C18 1.381(2) . ?
C17 H15 0.998(18) . ?
C18 C19 1.391(3) . ?
C18 H16 1.05(2) . ?
C19 C20 1.381(3) . ?
C19 H17 0.95(2) . ?
C20 C21 1.391(2) . ?
C20 H18 0.98(2) . ?
C21 H19 0.974(18) . ?

loop_
_geom_torsion_atom_site_label_1
_geom_torsion_atom_site_label_2
_geom_torsion_atom_site_label_3
_geom_torsion_atom_site_label_4
_geom_torsion
_geom_torsion_site_symmetry_1
_geom_torsion_site_symmetry_2
_geom_torsion_site_symmetry_3
_geom_torsion_site_symmetry_4
_geom_torsion_publ_flag
C7 C1 C2 C3 -178.24(13) 3_656 . . . ?
C6 C1 C2 C3 0.6(2) . . . . ?
C1 C2 C3 C4 -1.6(2) . . . . ?
C2 C3 C4 C5 1.2(2) . . . . ?
C3 C4 C5 C6 0.4(2) . . . . ?
C4 C5 C6 C7 178.77(14) . . . . ?
C4 C5 C6 C1 -1.3(2) . . . . ?
C7 C1 C6 C7 -0.4(2) 3_656 . . . ?
C2 C1 C6 C7 -179.26(13) . . . . ?
C7 C1 C6 C5 179.73(13) 3_656 . . . ?
C2 C1 C6 C5 0.8(2) . . . . ?
C5 C6 C7 C1 -179.73(13) . . . 3_656 ?
C1 C6 C7 C1 0.4(2) . . . 3_656 ?
C5 C6 C7 C8 0.8(2) . . . . ?
C1 C6 C7 C8 -179.08(12) . . . . ?
C6 C7 C8 C9 -88.85(17) . . . . ?
C1 C7 C8 C9 91.70(16) 3_656 . . . ?
C6 C7 C8 C13 91.67(17) . . . . ?
C1 C7 C8 C13 -87.78(17) 3_656 . . . ?
C13 C8 C9 C10 1.1(2) . . . . ?
C7 C8 C9 C10 -178.36(13) . . . . ?
C8 C9 C10 C11 0.0(2) . . . . ?
C9 C10 C11 C12 -0.2(2) . . . . ?
C10 C11 C12 C13 -0.7(2) . . . . ?
C11 C12 C13 C8 1.8(2) . . . . ?
C11 C12 C13 Si1 -170.05(12) . . . . ?
C9 C8 C13 C12 -2.0(2) . . . . ?
C7 C8 C13 C12 177.51(12) . . . . ?
C9 C8 C13 Si1 169.20(11) . . . . ?
C7 C8 C13 Si1 -11.3(2) . . . . ?
C12 C13 Si1 C15 -156.13(11) . . . . ?
C8 C13 Si1 C15 32.76(15) . . . . ?
C12 C13 Si1 C14 -34.76(13) . . . . ?
C8 C13 Si1 C14 154.12(13) . . . . ?
C12 C13 Si1 C16 81.98(12) . . . . ?
C8 C13 Si1 C16 -89.14(14) . . . . ?
C15 Si1 C16 C21 -7.31(15) . . . . ?
C14 Si1 C16 C21 -125.27(14) . . . . ?
C13 Si1 C16 C21 118.37(14) . . . . ?
C15 Si1 C16 C17 174.21(12) . . . . ?
C14 Si1 C16 C17 56.25(14) . . . . ?
C13 Si1 C16 C17 -60.11(13) . . . . ?
C21 C16 C17 C18 1.1(2) . . . . ?
Si1 C16 C17 C18 179.66(12) . . . . ?
C16 C17 C18 C19 -1.0(2) . . . . ?
C17 C18 C19 C20 0.2(3) . . . . ?
C18 C19 C20 C21 0.5(3) . . . . ?
C19 C20 C21 C16 -0.3(2) . . . . ?
C17 C16 C21 C20 -0.4(2) . . . . ?
Si1 C16 C21 C20 -178.95(12) . . . . ?
